data_7038313
loop_
_publ_author_name
'Katam, Srinivas'
'Arruri, Sathyanarayana'
'Chatla, Naga Babu'
'Ganesan, Prabusankar'

_publ_section_title
;
 Bismuth(III)dichalcogenones as Highly Active Catalysts in Multiple C-C
 Bond Formation Reactions
;
_journal_name_full 'Dalton Trans.'
_journal_paper_doi 10.1039/C5DT04738B
_journal_year 2016
_chemical_formula_moiety 'C26 H40 Bi2 Cl6 N8 Se4, C2 N'
_chemical_formula_sum 'C28 H40 Bi2 Cl6 N9 Se4'
_chemical_formula_weight 1449.20
_space_group_crystal_system tetragonal
_space_group_IT_number 138
_space_group_name_Hall '-P 4ac 2ac'
_space_group_name_H-M_alt 'P 42/n c m'
_symmetry_Int_Tables_number 138
_symmetry_space_group_name_Hall '-P 4ac 2ac'
_symmetry_space_group_name_H-M 'P 42/n c m :2'
_atom_sites_solution_primary direct
_audit_creation_date 2015-09-23
_audit_creation_method
;
Olex2 1.2
(compiled 2015.01.26 svn.r3150 for OlexSys, GUI svn.r4998)
;
_audit_update_record
;
2015-12-03 deposited with the CCDC.
2016-02-08 downloaded from the CCDC.
;
_cell_angle_alpha 90
_cell_angle_beta 90
_cell_angle_gamma 90
_cell_formula_units_Z 4
_cell_length_a 19.04444(18)
_cell_length_b 19.04444(18)
_cell_length_c 12.15557(19)
_cell_measurement_reflns_used 4311
_cell_measurement_temperature 293
_cell_measurement_theta_max 70.8700
_cell_measurement_theta_min 4.6380
_cell_volume 4408.71(9)
_computing_cell_refinement
;
CrysAlisPro, Agilent Technologies,
Version 1.171.37.35 (release 13-08-2014 CrysAlis171 .NET)
(compiled Aug 13 2014,18:06:01)
;
_computing_data_collection
;
CrysAlisPro, Agilent Technologies,
Version 1.171.37.35 (release 13-08-2014 CrysAlis171 .NET)
(compiled Aug 13 2014,18:06:01)
;
_computing_data_reduction
;
CrysAlisPro, Agilent Technologies,
Version 1.171.37.35 (release 13-08-2014 CrysAlis171 .NET)
(compiled Aug 13 2014,18:06:01)
;
_computing_molecular_graphics 'Olex2 (Dolomanov et al., 2009)'
_computing_publication_material 'Olex2 (Dolomanov et al., 2009)'
_computing_structure_refinement 'olex2.refine (Bourhis et al., 2015)'
_computing_structure_solution 'ShelXS-1997 (Sheldrick, 2008)'
_diffrn_ambient_temperature 293
_diffrn_detector 'CCD plate'
_diffrn_detector_area_resol_mean 16.1293
_diffrn_detector_type Eos
_diffrn_measured_fraction_theta_full 1.00000
_diffrn_measured_fraction_theta_max 1.00000
_diffrn_measurement_details
;
  1 omega  -97.00  -51.00   1.0000    1.5000
omega____ theta____ kappa____ phi______ frames
    -      -33.5000  178.0000   90.0000 46

  2 omega  -99.00  -55.00   1.0000    1.5000
omega____ theta____ kappa____ phi______ frames
    -      -33.5000  -63.0000  120.0000 44

  3 omega   21.00  110.00   1.0000    1.5000
omega____ theta____ kappa____ phi______ frames
    -       54.0000   19.0000  -60.0000 89

  4 omega   23.00   56.00   1.0000    1.5000
omega____ theta____ kappa____ phi______ frames
    -       54.0000 -125.0000  120.0000 33

  5 omega   37.00   79.00   1.0000    1.5000
omega____ theta____ kappa____ phi______ frames
    -      108.0000  -25.0000    0.0000 42

  6 omega   37.00   74.00   1.0000    1.5000
omega____ theta____ kappa____ phi______ frames
    -      108.0000  -38.0000    0.0000 37

  7 omega   63.00   93.00   1.0000    1.5000
omega____ theta____ kappa____ phi______ frames
    -      108.0000  -38.0000  120.0000 30

  8 omega   65.00   92.00   1.0000    1.5000
omega____ theta____ kappa____ phi______ frames
    -      108.0000  -38.0000  -90.0000 27

  9 omega  104.00  178.00   1.0000    1.5000
omega____ theta____ kappa____ phi______ frames
    -      108.0000  111.0000   30.0000 74

 10 omega   39.00   71.00   1.0000    1.5000
omega____ theta____ kappa____ phi______ frames
    -      108.0000 -111.0000   60.0000 32

 11 omega   55.00   88.00   1.0000    1.5000
omega____ theta____ kappa____ phi______ frames
    -      108.0000  -25.0000  -60.0000 33
;
_diffrn_measurement_device 'four-circle diffractometer'
_diffrn_measurement_device_type 'SuperNova, Dual, Cu at zero, Eos'
_diffrn_measurement_method '\w scans'
_diffrn_orient_matrix_UB_11 -0.0385782000
_diffrn_orient_matrix_UB_12 0.0526486000
_diffrn_orient_matrix_UB_13 0.0748175000
_diffrn_orient_matrix_UB_21 0.0709317000
_diffrn_orient_matrix_UB_22 0.0245751000
_diffrn_orient_matrix_UB_23 0.0473894000
_diffrn_orient_matrix_UB_31 0.0051755000
_diffrn_orient_matrix_UB_32 0.0562941000
_diffrn_orient_matrix_UB_33 -0.0905873000
_diffrn_radiation_monochromator mirror
_diffrn_radiation_probe x-ray
_diffrn_radiation_type 'Cu K\a'
_diffrn_radiation_wavelength 1.54184
_diffrn_reflns_av_R_equivalents 0.0334
_diffrn_reflns_av_unetI/netI 0.0257
_diffrn_reflns_limit_h_max 18
_diffrn_reflns_limit_h_min -19
_diffrn_reflns_limit_k_max 23
_diffrn_reflns_limit_k_min -15
_diffrn_reflns_limit_l_max 10
_diffrn_reflns_limit_l_min -14
_diffrn_reflns_number 9141
_diffrn_reflns_theta_full 70.9539
_diffrn_reflns_theta_max 70.95
_diffrn_reflns_theta_min 3.28
_diffrn_source 'sealed X-ray tube'
_diffrn_source_type 'SuperNova (Cu) X-ray Source'
_exptl_absorpt_coefficient_mu 22.875
_exptl_absorpt_correction_T_max 1.00000
_exptl_absorpt_correction_T_min 0.51750
_exptl_absorpt_correction_type multi-scan
_exptl_absorpt_process_details
;
CrysAlisPro, Agilent Technologies,
Version 1.171.37.35 (release 13-08-2014 CrysAlis171 .NET)
(compiled Aug 13 2014,18:06:01)
Empirical absorption correction using spherical harmonics,
 implemented in SCALE3 ABSPACK scaling algorithm.
;
_exptl_crystal_colour yellow
_exptl_crystal_colour_primary yellow
_exptl_crystal_density_diffrn 2.1832
_exptl_crystal_description needle
_exptl_crystal_F_000 2671.5547
_exptl_crystal_size_max 0.25
_exptl_crystal_size_mid 0.2
_exptl_crystal_size_min 0.12
_refine_diff_density_max 1.0236
_refine_diff_density_min -1.4481
_refine_diff_density_rms 0.1501
_refine_ls_d_res_high 0.8156
_refine_ls_d_res_low 13.4665
_refine_ls_extinction_expression Fc^*^=kFc[1+0.001xFc^2^\l^3^/sin(2\q)]^-1/4^
_refine_ls_goodness_of_fit_ref 1.0133
_refine_ls_hydrogen_treatment mixed
_refine_ls_matrix_type full
_refine_ls_number_constraints 17
_refine_ls_number_parameters 125
_refine_ls_number_reflns 2201
_refine_ls_number_restraints 0
_refine_ls_restrained_S_all 1.0133
_refine_ls_R_factor_all 0.0336
_refine_ls_R_factor_gt 0.0297
_refine_ls_shift/su_max 0.0001
_refine_ls_shift/su_mean 0.0000
_refine_ls_structure_factor_coef Fsqd
_refine_ls_weighting_details 'w=1/[\s^2^(Fo^2^)+(0.0498P)^2^] where P=(Fo^2^+2Fc^2^)/3'
_refine_ls_weighting_scheme calc
_refine_ls_wR_factor_gt 0.0761
_refine_ls_wR_factor_ref 0.0795
_reflns_Friedel_coverage 0.0
_reflns_limit_h_max 23
_reflns_limit_h_min 0
_reflns_limit_k_max 16
_reflns_limit_k_min 0
_reflns_limit_l_max 14
_reflns_limit_l_min 0
_reflns_number_gt 1956
_reflns_number_total 2201
_reflns_threshold_expression I>=2u(I)
_cod_data_source_file c5dt04738b2.cif
_cod_data_source_block 11
_cod_database_code 7038313
_chemical_oxdiff_formula 'C21 H24 N2 Se Bi Cl3'
_reflns_odcompleteness_completeness 99.96
_reflns_odcompleteness_iscentric 1
_reflns_odcompleteness_theta 66.97
_olex2_refinement_description
;
1. Fixed Uiso
 At 1.2 times of:
  All C(H) groups, All C(H,H) groups
 At 1.5 times of:
  All C(H,H,H) groups
2.a Ternary CH refined with riding coordinates:
 C2(H2)
2.b Secondary CH2 refined with riding coordinates:
 C7(H7a,H7b)
2.c Aromatic/amide H refined with riding coordinates:
 C6(H6), C5(H5)
2.d Idealised Me refined as rotating group:
 C4(H4a,H4b,H4c), C3(H3a,H3b,H3c)
;
_olex2_submission_special_instructions 'No special instructions were received'

loop_
_space_group_symop_id
_space_group_symop_operation_xyz
1 x,y,z
2 -y+1/2,x,z+1/2
3 y,-x+1/2,z+1/2
4 x+1/2,-y,-z+1/2
5 -x,y+1/2,-z+1/2
6 -x+1/2,-y+1/2,z
7 y+1/2,x+1/2,-z
8 -y,-x,-z
9 -x,-y,-z
10 y-1/2,-x,-z-1/2
11 -y,x-1/2,-z-1/2
12 -x-1/2,y,z-1/2
13 x,-y-1/2,z-1/2
14 x-1/2,y-1/2,-z
15 -y-1/2,-x-1/2,z
16 y,x,z

loop_
_atom_site_label
_atom_site_type_symbol
_atom_site_fract_x
_atom_site_fract_y
_atom_site_fract_z
_atom_site_U_iso_or_equiv
_atom_site_adp_type
_atom_site_occupancy
_atom_site_site_symmetry_order
_atom_site_refinement_flags_posn
_atom_site_refinement_flags_adp
_atom_site_refinement_flags_occupancy
Bi1 Bi 0.480694(9) 0.019306(9) 0.827943(19) 0.03269(12) Uani 1.000000 2 S T P
Se1 Se 0.55984(2) 0.08594(3) 0.66102(4) 0.03396(15) Uani 1.000000 1 . . .
Cl2 Cl 0.57283(6) 0.07283(6) 1.0 0.0490(4) Uani 1.000000 2 S T P
Cl3 Cl 0.58038(6) -0.08038(6) 0.78597(14) 0.0461(4) Uani 1.000000 2 S T P
Cl1 Cl 0.38335(7) 0.11665(7) 0.82201(17) 0.0632(5) Uani 1.000000 2 S T P
N2 N 0.44303(17) 0.14696(17) 0.5449(3) 0.0308(7) Uani 1.000000 1 . . .
N1 N 0.5055(2) 0.2268(2) 0.6259(3) 0.0381(9) Uani 1.000000 1 . . .
C7 C 0.4201(2) 0.0799(2) 0.4999(5) 0.0314(12) Uani 1.000000 2 S T P
H7a H 0.4160(2) 0.0840(2) 0.4206(5) 0.0377(15) Uiso 1.000000 2 RS T P
H7b H 0.4554(2) 0.0446(2) 0.5155(5) 0.0377(15) Uiso 1.000000 2 RS T P
C2 C 0.5597(3) 0.2654(3) 0.6889(4) 0.0489(13) Uani 1.000000 1 . . .
H2 H 0.5470(3) 0.3152(3) 0.6846(4) 0.0587(15) Uiso 1.000000 1 R . .
C1 C 0.4992(2) 0.1565(2) 0.6119(4) 0.0304(8) Uani 1.000000 1 . . .
C6 C 0.4148(2) 0.2114(2) 0.5175(4) 0.0432(11) Uani 1.000000 1 . . .
H6 H 0.3763(2) 0.2193(2) 0.4721(4) 0.0518(13) Uiso 1.000000 1 R . .
C5 C 0.4531(3) 0.2600(2) 0.5683(4) 0.0478(12) Uani 1.000000 1 . . .
H5 H 0.4457(3) 0.3083(2) 0.5653(4) 0.0574(15) Uiso 1.000000 1 R . .
N1AA N 0.25 0.25 0.9063(9) 0.066(3) Uani 1.000000 4 S T P
C9 C 0.25 0.25 0.8140(11) 0.060(3) Uani 1.000000 4 S T P
C4 C 0.6307(3) 0.2587(3) 0.6340(5) 0.0620(15) Uani 1.000000 1 . . .
H4a H 0.6452(11) 0.2104(5) 0.635(3) 0.093(2) Uiso 1.000000 1 GR . .
H4b H 0.6274(6) 0.275(2) 0.5593(13) 0.093(2) Uiso 1.000000 1 GR . .
H4c H 0.6644(6) 0.2867(19) 0.673(2) 0.093(2) Uiso 1.000000 1 GR . .
C3 C 0.5577(4) 0.2462(3) 0.8100(4) 0.0628(17) Uani 1.000000 1 . . .
H3a H 0.5114(8) 0.254(2) 0.8384(11) 0.094(2) Uiso 1.000000 1 GR . .
H3b H 0.570(2) 0.1975(7) 0.8187(6) 0.094(2) Uiso 1.000000 1 GR . .
H3c H 0.5909(19) 0.2746(18) 0.8496(8) 0.094(2) Uiso 1.000000 1 GR . .
C8 C 0.25 0.25 0.6971(14) 0.163(11) Uani 1.000000 4 S T P

loop_
_atom_site_aniso_label
_atom_site_aniso_U_11
_atom_site_aniso_U_22
_atom_site_aniso_U_33
_atom_site_aniso_U_12
_atom_site_aniso_U_13
_atom_site_aniso_U_23
Bi1 0.03669(14) 0.03669(14) 0.02470(17) -0.00095(9) -0.00145(6) 0.00145(6)
Se1 0.0324(2) 0.0341(3) 0.0354(3) 0.00074(19) -0.00219(18) 0.00452(19)
Cl2 0.0560(6) 0.0560(6) 0.0351(9) -0.0188(8) 0.0009(6) -0.0009(6)
Cl3 0.0509(6) 0.0509(6) 0.0363(9) 0.0090(7) -0.0043(5) 0.0043(5)
Cl1 0.0621(8) 0.0621(8) 0.0654(13) 0.0188(10) 0.0058(6) -0.0058(6)
N2 0.0328(18) 0.0316(17) 0.0280(18) -0.0031(15) 0.0005(14) 0.0010(14)
N1 0.045(2) 0.0287(18) 0.041(2) -0.0046(16) -0.0030(19) 0.0015(18)
C7 0.0344(18) 0.0344(18) 0.025(3) -0.002(2) 0.0021(18) -0.0021(18)
C2 0.062(3) 0.033(2) 0.051(3) -0.010(2) -0.015(3) -0.003(2)
C1 0.035(2) 0.030(2) 0.026(2) 0.0003(18) 0.0026(18) 0.0015(17)
C6 0.041(2) 0.037(2) 0.051(3) 0.006(2) -0.008(2) 0.004(2)
C5 0.055(3) 0.030(2) 0.059(3) 0.007(2) -0.008(3) 0.005(2)
N1AA 0.073(5) 0.073(5) 0.052(6) 0.005(5) -0.000000 0.000000
C9 0.057(5) 0.057(5) 0.066(8) 0.023(6) -0.000000 0.000000
C4 0.052(3) 0.061(4) 0.072(4) -0.018(3) -0.007(3) 0.010(3)
C3 0.086(5) 0.057(4) 0.045(3) -0.016(3) -0.008(3) -0.005(3)
C8 0.224(18) 0.224(18) 0.042(8) 0.09(2) -0.000000 0.000000

loop_
_atom_type_symbol
_atom_type_scat_dispersion_real
_atom_type_scat_dispersion_imag
_atom_type_scat_Cromer_Mann_a1
_atom_type_scat_Cromer_Mann_a2
_atom_type_scat_Cromer_Mann_a3
_atom_type_scat_Cromer_Mann_a4
_atom_type_scat_Cromer_Mann_b1
_atom_type_scat_Cromer_Mann_b2
_atom_type_scat_Cromer_Mann_b3
_atom_type_scat_Cromer_Mann_b4
_atom_type_scat_Cromer_Mann_c
_atom_type_scat_source
_atom_type_scat_dispersion_source
C 0.01920 0.00962 2.31000 1.02000 1.58860 0.86500 20.84390 10.20750 0.56870 51.65120 0.215599998832 'International Tables Volume C Table 6.1.1.4 (pp. 500-502)' 'Henke, Gullikson and Davis, At. Data and Nucl. Data Tables, 1993, 54, 2'
Cl 0.36843 0.69943 11.46040 7.19640 6.25560 1.64550 0.01040 1.16620 18.51940 47.77840 -9.55739974976 'International Tables Volume C Table 6.1.1.4 (pp. 500-502)' 'Henke, Gullikson and Davis, At. Data and Nucl. Data Tables, 1993, 54, 2'
H 0.00000 0.00000 0.49300 0.32291 0.14019 0.04081 10.51090 26.12570 3.14236 57.79970 0.0030380000826 'International Tables Volume C Table 6.1.1.4 (pp. 500-502)' 'Henke, Gullikson and Davis, At. Data and Nucl. Data Tables, 1993, 54, 2'
Bi -3.68252 9.31182 33.36890 12.95100 16.58770 6.46920 0.70400 2.92380 8.79370 48.00930 13.5782003403 'International Tables Volume C Table 6.1.1.4 (pp. 500-502)' 'Henke, Gullikson and Davis, At. Data and Nucl. Data Tables, 1993, 54, 2'
N 0.03256 0.01839 12.21260 3.13220 2.01250 1.16630 0.00570 9.89330 28.99750 0.58260 -11.5290002823 'International Tables Volume C Table 6.1.1.4 (pp. 500-502)' 'Henke, Gullikson and Davis, At. Data and Nucl. Data Tables, 1993, 54, 2'
Se -0.79210 1.18296 17.00060 5.81960 3.97310 4.35430 2.40980 0.27260 15.23720 43.81630 2.84089994431 'International Tables Volume C Table 6.1.1.4 (pp. 500-502)' 'Henke, Gullikson and Davis, At. Data and Nucl. Data Tables, 1993, 54, 2'

loop_
_geom_angle_atom_site_label_1
_geom_angle_atom_site_label_2
_geom_angle_atom_site_label_3
_geom_angle
_geom_angle_site_symmetry_1
_geom_angle_site_symmetry_3
Se1 Bi1 Se1 87.91(2) . 15_665
Cl2 Bi1 Se1 92.12(3) . .
Cl2 Bi1 Se1 166.278(14) . 15_665
Cl2 Bi1 Se1 166.278(14) 9_657 .
Cl2 Bi1 Se1 92.12(3) 9_657 15_665
Cl2 Bi1 Cl2 84.62(4) . 9_657
Cl3 Bi1 Se1 78.90(3) . 15_665
Cl3 Bi1 Se1 78.90(3) . .
Cl3 Bi1 Cl2 87.63(3) . 9_657
Cl3 Bi1 Cl2 87.63(3) . .
Cl1 Bi1 Se1 92.28(3) . 15_665
Cl1 Bi1 Se1 92.28(3) . .
Cl1 Bi1 Cl2 101.43(3) . 9_657
Cl1 Bi1 Cl2 101.43(3) . .
Cl1 Bi1 Cl3 167.66(6) . .
C1 Se1 Bi1 102.84(13) . 15_665
Bi1 Cl2 Bi1 95.38(5) 15_665 9_657
C1 N2 C7 125.3(4) . 15_665
C6 N2 C7 124.9(4) . 15_665
C6 N2 C1 109.5(4) . .
C1 N1 C2 128.1(4) . .
C5 N1 C2 122.7(4) . .
C5 N1 C1 109.1(4) . .
N2 C7 N2 112.6(5) 15_665 .
H7a C7 N2 109.1(3) . .
H7a C7 N2 109.1(3) . 15_665
H7b C7 N2 109.1(3) . .
H7b C7 N2 109.1(3) . 15_665
H7b C7 H7a 107.8 . .
H2 C2 N1 106.2(3) . .
C4 C2 N1 110.6(4) . .
C4 C2 H2 106.2(3) . .
C3 C2 N1 111.4(5) . .
C3 C2 H2 106.2(3) . .
C3 C2 C4 115.5(6) . .
N2 C1 Se1 125.7(3) . .
N1 C1 Se1 128.0(3) . .
N1 C1 N2 106.1(4) . .
H6 C6 N2 126.5(2) . .
C5 C6 N2 107.1(4) . .
C5 C6 H6 126.5(3) . .
C6 C5 N1 108.3(4) . .
H5 C5 N1 125.9(3) . .
H5 C5 C6 125.9(3) . .
C8 C9 N1AA 180.0 . .
H4a C4 C2 109.5 . .
H4b C4 C2 109.5 . .
H4b C4 H4a 109.5 . .
H4c C4 C2 109.5 . .
H4c C4 H4a 109.5 . .
H4c C4 H4b 109.5 . .
H3a C3 C2 109.5 . .
H3b C3 C2 109.5 . .
H3b C3 H3a 109.5 . .
H3c C3 C2 109.5 . .
H3c C3 H3a 109.5 . .
H3c C3 H3b 109.5 . .

loop_
_geom_bond_atom_site_label_1
_geom_bond_atom_site_label_2
_geom_bond_distance
_geom_bond_site_symmetry_2
Bi1 Se1 2.8283(5) .
Bi1 Se1 2.8283(5) 15_665
Bi1 Cl2 2.9142(11) 9_657
Bi1 Cl2 2.9142(11) .
Bi1 Cl3 2.7328(17) .
Bi1 Cl1 2.623(2) .
Se1 C1 1.869(4) .
N2 C7 1.457(4) 15_665
N2 C1 1.357(5) .
N2 C6 1.380(5) .
N1 C2 1.481(6) .
N1 C1 1.355(6) .
N1 C5 1.374(6) .
C7 H7a 0.9700 .
C7 H7b 0.9700 .
C2 H2 0.9800 .
C2 C4 1.512(8) .
C2 C3 1.517(7) .
C6 H6 0.9300 .
C6 C5 1.331(6) .
C5 H5 0.9300 .
N1AA C9 1.122(15) .
C9 C8 1.42(2) .
C4 H4a 0.9600 .
C4 H4b 0.9600 .
C4 H4c 0.9600 .
C3 H3a 0.9600 .
C3 H3b 0.9600 .
C3 H3c 0.9600 .
